data_7032397
loop_
_publ_author_name
'Kumar, Dheeraj'
'Singh, Jatinder'
'Elias, Anil J.'

_publ_section_title
;
 Chiral multidentate oxazoline ligands based on cyclophosphazene cores:
 synthesis, characterization and complexation studies.
;
_journal_issue 37
_journal_name_full 'Dalton transactions (Cambridge, England : 2003)'
_journal_page_first 13899
_journal_page_last 13912
_journal_paper_doi 10.1039/c4dt01741b
_journal_volume 43
_journal_year 2014
_chemical_formula_moiety 'C38 H30 N3 O6 P3, C H4 O'
_chemical_formula_sum 'C39 H34 N3 O7 P3'
_chemical_formula_weight 749.60
_chemical_name_systematic
; 
 ? 
;
_space_group_IT_number 2
_symmetry_cell_setting triclinic
_symmetry_space_group_name_Hall '-P 1'
_symmetry_space_group_name_H-M 'P -1'
_atom_sites_solution_hydrogens geom
_atom_sites_solution_primary direct
_atom_sites_solution_secondary difmap
_audit_creation_method SHELXL-97
_cell_angle_alpha 96.595(3)
_cell_angle_beta 102.633(3)
_cell_angle_gamma 106.603(3)
_cell_formula_units_Z 2
_cell_length_a 10.7687(16)
_cell_length_b 11.1585(17)
_cell_length_c 15.827(2)
_cell_measurement_temperature 298(2)
_cell_volume 1746.1(4)
_computing_cell_refinement 'Bruker SMART'
_computing_data_collection 'Bruker SMART'
_computing_data_reduction 'Bruker SAINT'
_computing_molecular_graphics 'Bruker SHELXTL'
_computing_publication_material 'Bruker SHELXTL'
_computing_structure_refinement 'SHELXL-97 (Sheldrick, 1997)'
_computing_structure_solution 'SHELXS-97 (Sheldrick, 1990)'
_diffrn_ambient_temperature 298(2)
_diffrn_measured_fraction_theta_full 0.998
_diffrn_measured_fraction_theta_max 0.998
_diffrn_measurement_device_type 'CCD area detector'
_diffrn_measurement_method 'phi and omega scans'
_diffrn_radiation_monochromator graphite
_diffrn_radiation_source 'fine-focus sealed tube'
_diffrn_radiation_type MoK\a
_diffrn_radiation_wavelength 0.71073
_diffrn_reflns_av_R_equivalents 0.0391
_diffrn_reflns_av_sigmaI/netI 0.0509
_diffrn_reflns_limit_h_max 12
_diffrn_reflns_limit_h_min -12
_diffrn_reflns_limit_k_max 13
_diffrn_reflns_limit_k_min -13
_diffrn_reflns_limit_l_max 18
_diffrn_reflns_limit_l_min -18
_diffrn_reflns_number 16884
_diffrn_reflns_theta_full 25.00
_diffrn_reflns_theta_max 25.00
_diffrn_reflns_theta_min 1.34
_exptl_absorpt_coefficient_mu 0.227
_exptl_absorpt_correction_T_max 0.966
_exptl_absorpt_correction_T_min 0.958
_exptl_absorpt_correction_type multi-scan
_exptl_absorpt_process_details '(SADABS; Bruker, 2000)'
_exptl_crystal_colour colorless
_exptl_crystal_density_diffrn 1.426
_exptl_crystal_density_method 'not measured'
_exptl_crystal_description block
_exptl_crystal_F_000 780
_exptl_crystal_size_max 0.188
_exptl_crystal_size_mid 0.178
_exptl_crystal_size_min 0.154
_refine_diff_density_max 0.411
_refine_diff_density_min -0.301
_refine_diff_density_rms 0.062
_refine_ls_extinction_method none
_refine_ls_goodness_of_fit_ref 1.025
_refine_ls_hydrogen_treatment constr
_refine_ls_matrix_type full
_refine_ls_number_parameters 471
_refine_ls_number_reflns 6130
_refine_ls_number_restraints 0
_refine_ls_restrained_S_all 1.025
_refine_ls_R_factor_all 0.0586
_refine_ls_R_factor_gt 0.0461
_refine_ls_shift/su_max 0.000
_refine_ls_shift/su_mean 0.000
_refine_ls_structure_factor_coef Fsqd
_refine_ls_weighting_details 'calc w=1/[\s^2^(Fo^2^)+(0.0487P)^2^+1.5110P] where P=(Fo^2^+2Fc^2^)/3'
_refine_ls_weighting_scheme calc
_refine_ls_wR_factor_gt 0.1081
_refine_ls_wR_factor_ref 0.1138
_reflns_number_gt 5045
_reflns_number_total 6145
_reflns_threshold_expression >2sigma(I)
_cod_duplicate_entry 7031759
_cod_data_source_file c4dt01741b2.cif
_cod_data_source_block compd5
_cod_original_sg_symbol_Hall -P1
_cod_original_sg_symbol_H-M P-1
_cod_database_code 7032397

loop_
_symmetry_equiv_pos_as_xyz
'x, y, z'
'-x, -y, -z'

loop_
_atom_site_label
_atom_site_type_symbol
_atom_site_fract_x
_atom_site_fract_y
_atom_site_fract_z
_atom_site_U_iso_or_equiv
_atom_site_adp_type
_atom_site_occupancy
_atom_site_symmetry_multiplicity
_atom_site_calc_flag
_atom_site_refinement_flags
P1 P 0.55800(6) 0.26651(6) 0.11866(4) 0.01366(16) Uani 1 1 d .
P2 P 0.37025(6) 0.09252(6) 0.17999(4) 0.01401(16) Uani 1 1 d .
P3 P 0.41981(6) 0.35620(6) 0.22854(4) 0.01371(16) Uani 1 1 d .
N1 N 0.4829(2) 0.12657(19) 0.12634(13) 0.0170(5) Uani 1 1 d .
N2 N 0.3429(2) 0.21127(19) 0.23136(13) 0.0163(5) Uani 1 1 d .
N3 N 0.5173(2) 0.37722(19) 0.16354(13) 0.0152(5) Uani 1 1 d .
O1 O 0.71777(16) 0.29438(16) 0.14693(11) 0.0165(4) Uani 1 1 d .
O2 O 0.55875(16) 0.27715(16) 0.01929(11) 0.0170(4) Uani 1 1 d .
O3 O 0.9627(2) 0.3277(2) 0.55296(12) 0.0337(5) Uani 1 1 d .
H3A H 0.9946 0.3093 0.5998 0.051 Uiso 1 1 calc R
O4 O 0.98839(19) 0.14456(18) 0.49885(12) 0.0290(5) Uani 1 1 d .
O5 O 0.08557(19) 0.30976(18) -0.28790(12) 0.0268(4) Uani 1 1 d .
O6 O 0.1310(2) 0.13980(18) -0.34632(12) 0.0286(5) Uani 1 1 d .
H6A H 0.0731 0.1420 -0.3889 0.043 Uiso 1 1 calc R
O7 O 0.1864(2) 0.1610(2) 0.35559(15) 0.0420(6) Uani 1 1 d .
H7 H 0.2299 0.1724 0.3190 0.063 Uiso 1 1 calc R
C1 C 0.7787(2) 0.2841(2) 0.23212(16) 0.0158(5) Uani 1 1 d .
C2 C 0.8223(2) 0.1801(2) 0.24232(16) 0.0187(6) Uani 1 1 d .
H2 H 0.8111 0.1192 0.1935 0.022 Uiso 1 1 calc R
C3 C 0.8830(3) 0.1679(2) 0.32619(17) 0.0200(6) Uani 1 1 d .
H3 H 0.9133 0.0988 0.3340 0.024 Uiso 1 1 calc R
C4 C 0.8984(2) 0.2596(2) 0.39877(16) 0.0186(6) Uani 1 1 d .
C5 C 0.8586(2) 0.3658(2) 0.38639(17) 0.0201(6) Uani 1 1 d .
H5 H 0.8720 0.4284 0.4347 0.024 Uiso 1 1 calc R
C6 C 0.7993(2) 0.3791(2) 0.30283(17) 0.0184(6) Uani 1 1 d .
H6 H 0.7736 0.4506 0.2943 0.022 Uiso 1 1 calc R
C7 C 0.9541(3) 0.2417(2) 0.48864(17) 0.0207(6) Uani 1 1 d .
C8 C 0.4461(2) 0.2596(2) -0.04982(16) 0.0157(5) Uani 1 1 d .
C9 C 0.4187(3) 0.1621(2) -0.12046(16) 0.0200(6) Uani 1 1 d .
H9 H 0.4650 0.1033 -0.1171 0.024 Uiso 1 1 calc R
C10 C 0.3217(3) 0.1536(2) -0.19587(17) 0.0206(6) Uani 1 1 d .
H10 H 0.3040 0.0896 -0.2443 0.025 Uiso 1 1 calc R
C11 C 0.2502(2) 0.2393(2) -0.20055(16) 0.0176(6) Uani 1 1 d .
C12 C 0.2764(3) 0.3348(2) -0.12794(16) 0.0176(6) Uani 1 1 d .
H12 H 0.2277 0.3916 -0.1304 0.021 Uiso 1 1 calc R
C13 C 0.3748(2) 0.3453(2) -0.05209(16) 0.0170(5) Uani 1 1 d .
H13 H 0.3928 0.4089 -0.0034 0.020 Uiso 1 1 calc R
C14 C 0.1480(3) 0.2301(2) -0.28281(17) 0.0201(6) Uani 1 1 d .
C15 C 0.4196(3) 0.0000(2) 0.26054(16) 0.0162(5) Uani 1 1 d .
C16 C 0.5398(3) 0.0564(3) 0.32683(16) 0.0196(6) Uani 1 1 d .
H16 H 0.5941 0.1381 0.3273 0.023 Uiso 1 1 calc R
C17 C 0.5781(3) -0.0088(3) 0.39149(17) 0.0234(6) Uani 1 1 d .
H17 H 0.6577 0.0297 0.4356 0.028 Uiso 1 1 calc R
C18 C 0.4993(3) -0.1304(3) 0.39137(19) 0.0276(7) Uani 1 1 d .
H18 H 0.5250 -0.1736 0.4355 0.033 Uiso 1 1 calc R
C19 C 0.3821(3) -0.1877(3) 0.32519(19) 0.0317(7) Uani 1 1 d .
H19 H 0.3296 -0.2703 0.3241 0.038 Uiso 1 1 calc R
C20 C 0.3422(3) -0.1228(3) 0.26039(18) 0.0258(6) Uani 1 1 d .
H20 H 0.2627 -0.1620 0.2164 0.031 Uiso 1 1 calc R
C21 C 0.2155(2) -0.0131(2) 0.10676(16) 0.0157(5) Uani 1 1 d .
C22 C 0.2175(3) -0.0976(2) 0.03491(16) 0.0188(6) Uani 1 1 d .
H22 H 0.2984 -0.0937 0.0217 0.023 Uiso 1 1 calc R
C23 C 0.0996(3) -0.1864(2) -0.01629(17) 0.0220(6) Uani 1 1 d .
H23 H 0.1014 -0.2431 -0.0636 0.026 Uiso 1 1 calc R
C24 C -0.0218(3) -0.1918(3) 0.00225(17) 0.0234(6) Uani 1 1 d .
H24 H -0.1010 -0.2524 -0.0323 0.028 Uiso 1 1 calc R
C25 C -0.0253(3) -0.1072(3) 0.07212(17) 0.0228(6) Uani 1 1 d .
H25 H -0.1068 -0.1099 0.0839 0.027 Uiso 1 1 calc R
C26 C 0.0929(3) -0.0185(2) 0.12440(17) 0.0187(6) Uani 1 1 d .
H26 H 0.0906 0.0380 0.1716 0.022 Uiso 1 1 calc R
C27 C 0.5180(2) 0.4369(2) 0.33864(16) 0.0166(5) Uani 1 1 d .
C28 C 0.5367(3) 0.3703(2) 0.40722(16) 0.0181(6) Uani 1 1 d .
H28 H 0.4895 0.2840 0.3984 0.022 Uiso 1 1 calc R
C29 C 0.6253(3) 0.4323(3) 0.48847(17) 0.0231(6) Uani 1 1 d .
H29 H 0.6380 0.3871 0.5337 0.028 Uiso 1 1 calc R
C30 C 0.6945(3) 0.5605(3) 0.50233(17) 0.0239(6) Uani 1 1 d .
H30 H 0.7545 0.6016 0.5567 0.029 Uiso 1 1 calc R
C31 C 0.6748(3) 0.6281(3) 0.43555(18) 0.0235(6) Uani 1 1 d .
H31 H 0.7207 0.7149 0.4455 0.028 Uiso 1 1 calc R
C32 C 0.5873(3) 0.5677(2) 0.35387(17) 0.0198(6) Uani 1 1 d .
H32 H 0.5746 0.6139 0.3092 0.024 Uiso 1 1 calc R
C33 C 0.2998(2) 0.4382(2) 0.19643(16) 0.0150(5) Uani 1 1 d .
C34 C 0.1839(3) 0.4144(2) 0.22603(18) 0.0212(6) Uani 1 1 d .
H34 H 0.1677 0.3560 0.2630 0.025 Uiso 1 1 calc R
C35 C 0.0927(3) 0.4781(3) 0.20033(19) 0.0263(6) Uani 1 1 d .
H35 H 0.0170 0.4642 0.2217 0.032 Uiso 1 1 calc R
C36 C 0.1138(3) 0.5621(3) 0.14300(19) 0.0272(7) Uani 1 1 d .
H36 H 0.0506 0.6021 0.1243 0.033 Uiso 1 1 calc R
C37 C 0.2293(3) 0.5866(3) 0.11352(18) 0.0235(6) Uani 1 1 d .
H37 H 0.2442 0.6436 0.0755 0.028 Uiso 1 1 calc R
C38 C 0.3220(3) 0.5257(2) 0.14098(16) 0.0183(6) Uani 1 1 d .
H38 H 0.4002 0.5436 0.1222 0.022 Uiso 1 1 calc R
C39 C 0.2035(3) 0.0563(3) 0.3935(2) 0.0390(8) Uani 1 1 d .
H39A H 0.2974 0.0656 0.4113 0.059 Uiso 1 1 calc R
H39B H 0.1569 -0.0211 0.3510 0.059 Uiso 1 1 calc R
H39C H 0.1679 0.0532 0.4441 0.059 Uiso 1 1 calc R

loop_
_atom_site_aniso_label
_atom_site_aniso_U_11
_atom_site_aniso_U_22
_atom_site_aniso_U_33
_atom_site_aniso_U_23
_atom_site_aniso_U_13
_atom_site_aniso_U_12
P1 0.0140(3) 0.0157(3) 0.0108(3) 0.0029(2) 0.0019(3) 0.0049(3)
P2 0.0148(3) 0.0123(3) 0.0138(3) 0.0028(3) 0.0017(3) 0.0042(3)
P3 0.0160(3) 0.0120(3) 0.0128(3) 0.0027(3) 0.0034(3) 0.0042(3)
N1 0.0177(11) 0.0177(11) 0.0156(11) 0.0008(9) 0.0033(9) 0.0072(9)
N2 0.0189(11) 0.0163(11) 0.0139(11) 0.0032(9) 0.0054(9) 0.0051(9)
N3 0.0177(11) 0.0133(11) 0.0135(11) 0.0043(8) 0.0031(9) 0.0032(9)
O1 0.0158(9) 0.0208(9) 0.0130(9) 0.0053(7) 0.0031(7) 0.0056(7)
O2 0.0139(9) 0.0245(10) 0.0126(9) 0.0043(7) 0.0023(7) 0.0065(8)
O3 0.0386(12) 0.0433(13) 0.0150(10) 0.0019(9) -0.0026(9) 0.0155(10)
O4 0.0305(11) 0.0268(11) 0.0253(11) 0.0093(9) -0.0034(9) 0.0087(9)
O5 0.0272(11) 0.0315(11) 0.0230(10) 0.0074(8) 0.0006(8) 0.0151(9)
O6 0.0363(12) 0.0240(11) 0.0181(10) 0.0022(8) -0.0062(9) 0.0090(9)
O7 0.0487(15) 0.0392(13) 0.0480(15) 0.0151(11) 0.0273(12) 0.0157(11)
C1 0.0128(13) 0.0197(14) 0.0144(13) 0.0069(10) 0.0031(10) 0.0033(10)
C2 0.0182(13) 0.0196(14) 0.0156(13) 0.0001(11) 0.0017(11) 0.0055(11)
C3 0.0178(13) 0.0171(14) 0.0237(15) 0.0062(11) 0.0025(11) 0.0051(11)
C4 0.0140(13) 0.0207(14) 0.0176(14) 0.0028(11) 0.0010(10) 0.0030(11)
C5 0.0169(13) 0.0227(15) 0.0168(14) -0.0010(11) 0.0015(11) 0.0044(11)
C6 0.0148(13) 0.0181(13) 0.0213(14) 0.0046(11) 0.0032(11) 0.0046(11)
C7 0.0157(13) 0.0209(15) 0.0197(14) 0.0022(11) -0.0011(11) 0.0021(11)
C8 0.0133(13) 0.0219(14) 0.0122(13) 0.0082(10) 0.0042(10) 0.0036(11)
C9 0.0232(14) 0.0200(14) 0.0177(14) 0.0039(11) 0.0034(11) 0.0098(12)
C10 0.0253(15) 0.0212(14) 0.0141(13) 0.0020(11) 0.0040(11) 0.0071(12)
C11 0.0178(13) 0.0180(13) 0.0145(13) 0.0050(10) 0.0021(10) 0.0026(11)
C12 0.0185(13) 0.0155(13) 0.0202(14) 0.0065(11) 0.0054(11) 0.0061(11)
C13 0.0204(14) 0.0153(13) 0.0125(13) 0.0002(10) 0.0044(10) 0.0024(11)
C14 0.0206(14) 0.0186(14) 0.0182(14) 0.0045(11) 0.0039(11) 0.0027(11)
C15 0.0200(13) 0.0143(13) 0.0158(13) 0.0030(10) 0.0039(11) 0.0081(11)
C16 0.0203(14) 0.0208(14) 0.0192(14) 0.0061(11) 0.0066(11) 0.0069(11)
C17 0.0211(14) 0.0289(16) 0.0192(14) 0.0058(12) 0.0005(11) 0.0097(12)
C18 0.0387(17) 0.0231(15) 0.0240(15) 0.0129(12) 0.0057(13) 0.0133(13)
C19 0.0381(18) 0.0172(15) 0.0337(17) 0.0092(13) 0.0026(14) 0.0029(13)
C20 0.0288(16) 0.0202(15) 0.0216(15) 0.0048(12) -0.0020(12) 0.0037(12)
C21 0.0185(13) 0.0147(13) 0.0130(13) 0.0064(10) 0.0007(10) 0.0048(11)
C22 0.0194(14) 0.0191(14) 0.0181(14) 0.0048(11) 0.0043(11) 0.0065(11)
C23 0.0268(15) 0.0197(14) 0.0152(14) 0.0011(11) 0.0011(11) 0.0052(12)
C24 0.0206(14) 0.0193(14) 0.0217(15) 0.0037(11) -0.0002(11) -0.0022(11)
C25 0.0186(14) 0.0249(15) 0.0236(15) 0.0088(12) 0.0051(11) 0.0038(12)
C26 0.0224(14) 0.0175(13) 0.0154(13) 0.0045(11) 0.0047(11) 0.0051(11)
C27 0.0150(13) 0.0204(14) 0.0162(13) 0.0017(11) 0.0068(10) 0.0071(11)
C28 0.0217(14) 0.0191(14) 0.0147(13) 0.0025(11) 0.0061(11) 0.0076(11)
C29 0.0248(15) 0.0330(16) 0.0160(14) 0.0079(12) 0.0071(11) 0.0135(13)
C30 0.0179(14) 0.0364(17) 0.0123(13) -0.0053(12) 0.0001(11) 0.0078(12)
C31 0.0201(14) 0.0211(14) 0.0252(15) -0.0027(12) 0.0067(12) 0.0027(12)
C32 0.0221(14) 0.0192(14) 0.0190(14) 0.0038(11) 0.0064(11) 0.0070(11)
C33 0.0164(13) 0.0107(12) 0.0132(13) -0.0029(10) -0.0001(10) 0.0022(10)
C34 0.0190(14) 0.0152(13) 0.0269(15) 0.0044(11) 0.0057(11) 0.0021(11)
C35 0.0177(14) 0.0229(15) 0.0395(17) 0.0041(13) 0.0108(13) 0.0064(12)
C36 0.0239(15) 0.0207(15) 0.0367(17) 0.0052(13) 0.0011(13) 0.0119(12)
C37 0.0297(16) 0.0188(14) 0.0250(15) 0.0071(12) 0.0064(12) 0.0116(12)
C38 0.0200(14) 0.0149(13) 0.0213(14) 0.0023(11) 0.0080(11) 0.0059(11)
C39 0.043(2) 0.0379(19) 0.0383(19) 0.0117(15) 0.0166(16) 0.0097(16)

loop_
_atom_type_symbol
_atom_type_description
_atom_type_scat_dispersion_real
_atom_type_scat_dispersion_imag
_atom_type_scat_source
C C 0.0033 0.0016 'International Tables Vol C Tables 4.2.6.8 and 6.1.1.4'
H H 0.0000 0.0000 'International Tables Vol C Tables 4.2.6.8 and 6.1.1.4'
N N 0.0061 0.0033 'International Tables Vol C Tables 4.2.6.8 and 6.1.1.4'
O O 0.0106 0.0060 'International Tables Vol C Tables 4.2.6.8 and 6.1.1.4'
P P 0.1023 0.0942 'International Tables Vol C Tables 4.2.6.8 and 6.1.1.4'

loop_
_geom_angle_atom_site_label_1
_geom_angle_atom_site_label_2
_geom_angle_atom_site_label_3
_geom_angle
N3 P1 N1 117.77(11)
N3 P1 O2 111.11(10)
N1 P1 O2 111.41(10)
N3 P1 O1 111.73(10)
N1 P1 O1 110.23(10)
O2 P1 O1 91.58(9)
N2 P2 N1 116.31(11)
N2 P2 C21 109.69(11)
N1 P2 C21 109.40(11)
N2 P2 C15 107.68(11)
N1 P2 C15 108.45(11)
C21 P2 C15 104.65(11)
N2 P3 N3 116.23(11)
N2 P3 C27 108.70(11)
N3 P3 C27 108.34(11)
N2 P3 C33 110.02(11)
N3 P3 C33 107.14(11)
C27 P3 C33 105.92(11)
P1 N1 P2 123.22(13)
P3 N2 P2 122.65(13)
P1 N3 P3 122.92(13)
C1 O1 P1 118.75(15)
C8 O2 P1 125.64(15)
C7 O3 H3A 109.5
C14 O6 H6A 109.5
C39 O7 H7 109.5
C6 C1 C2 121.8(2)
C6 C1 O1 120.0(2)
C2 C1 O1 118.1(2)
C1 C2 C3 119.1(2)
C1 C2 H2 120.4
C3 C2 H2 120.4
C2 C3 C4 119.8(2)
C2 C3 H3 120.1
C4 C3 H3 120.1
C5 C4 C3 119.9(2)
C5 C4 C7 120.4(2)
C3 C4 C7 119.7(2)
C6 C5 C4 120.5(2)
C6 C5 H5 119.8
C4 C5 H5 119.8
C5 C6 C1 118.8(2)
C5 C6 H6 120.6
C1 C6 H6 120.6
O4 C7 O3 123.5(2)
O4 C7 C4 119.7(2)
O3 C7 C4 116.8(2)
C9 C8 C13 121.6(2)
C9 C8 O2 116.9(2)
C13 C8 O2 121.1(2)
C10 C9 C8 118.9(2)
C10 C9 H9 120.6
C8 C9 H9 120.6
C9 C10 C11 120.8(2)
C9 C10 H10 119.6
C11 C10 H10 119.6
C10 C11 C12 119.6(2)
C10 C11 C14 120.0(2)
C12 C11 C14 120.4(2)
C13 C12 C11 120.2(2)
C13 C12 H12 119.9
C11 C12 H12 119.9
C12 C13 C8 119.0(2)
C12 C13 H13 120.5
C8 C13 H13 120.5
O5 C14 O6 123.8(2)
O5 C14 C11 120.1(2)
O6 C14 C11 116.1(2)
C20 C15 C16 118.7(2)
C20 C15 P2 122.9(2)
C16 C15 P2 118.46(19)
C17 C16 C15 120.2(2)
C17 C16 H16 119.9
C15 C16 H16 119.9
C18 C17 C16 120.6(3)
C18 C17 H17 119.7
C16 C17 H17 119.7
C17 C18 C19 119.5(3)
C17 C18 H18 120.3
C19 C18 H18 120.3
C18 C19 C20 120.4(3)
C18 C19 H19 119.8
C20 C19 H19 119.8
C19 C20 C15 120.6(3)
C19 C20 H20 119.7
C15 C20 H20 119.7
C26 C21 C22 119.2(2)
C26 C21 P2 120.47(19)
C22 C21 P2 120.15(19)
C23 C22 C21 120.0(2)
C23 C22 H22 120.0
C21 C22 H22 120.0
C22 C23 C24 120.4(2)
C22 C23 H23 119.8
C24 C23 H23 119.8
C25 C24 C23 120.1(2)
C25 C24 H24 120.0
C23 C24 H24 120.0
C24 C25 C26 119.9(3)
C24 C25 H25 120.1
C26 C25 H25 120.1
C25 C26 C21 120.4(2)
C25 C26 H26 119.8
C21 C26 H26 119.8
C28 C27 C32 119.0(2)
C28 C27 P3 121.6(2)
C32 C27 P3 119.18(19)
C29 C28 C27 120.4(2)
C29 C28 H28 119.8
C27 C28 H28 119.8
C30 C29 C28 120.2(2)
C30 C29 H29 119.9
C28 C29 H29 119.9
C29 C30 C31 120.0(2)
C29 C30 H30 120.0
C31 C30 H30 120.0
C30 C31 C32 120.6(3)
C30 C31 H31 119.7
C32 C31 H31 119.7
C31 C32 C27 119.8(2)
C31 C32 H32 120.1
C27 C32 H32 120.1
C38 C33 C34 119.1(2)
C38 C33 P3 120.04(19)
C34 C33 P3 120.85(19)
C35 C34 C33 119.9(3)
C35 C34 H34 120.0
C33 C34 H34 120.0
C36 C35 C34 120.4(3)
C36 C35 H35 119.8
C34 C35 H35 119.8
C35 C36 C37 119.9(3)
C35 C36 H36 120.0
C37 C36 H36 120.0
C38 C37 C36 119.7(3)
C38 C37 H37 120.2
C36 C37 H37 120.2
C37 C38 C33 120.9(2)
C37 C38 H38 119.6
C33 C38 H38 119.6
O7 C39 H39A 109.5
O7 C39 H39B 109.5
H39A C39 H39B 109.5
O7 C39 H39C 109.5
H39A C39 H39C 109.5
H39B C39 H39C 109.5

loop_
_geom_bond_atom_site_label_1
_geom_bond_atom_site_label_2
_geom_bond_distance
P1 N3 1.571(2)
P1 N1 1.572(2)
P1 O2 1.5923(17)
P1 O1 1.6071(18)
P2 N2 1.608(2)
P2 N1 1.612(2)
P2 C21 1.797(3)
P2 C15 1.815(2)
P3 N2 1.603(2)
P3 N3 1.613(2)
P3 C27 1.804(3)
P3 C33 1.805(3)
O1 C1 1.398(3)
O2 C8 1.393(3)
O3 C7 1.284(3)
O3 H3A 0.8200
O4 C7 1.257(3)
O5 C14 1.259(3)
O6 C14 1.281(3)
O6 H6A 0.8200
O7 C39 1.413(4)
O7 H7 0.8200
C1 C6 1.382(4)
C1 C2 1.383(3)
C2 C3 1.386(4)
C2 H2 0.9300
C3 C4 1.394(4)
C3 H3 0.9300
C4 C5 1.391(4)
C4 C7 1.478(4)
C5 C6 1.381(4)
C5 H5 0.9300
C6 H6 0.9300
C8 C9 1.383(3)
C8 C13 1.386(3)
C9 C10 1.377(3)
C9 H9 0.9300
C10 C11 1.388(4)
C10 H10 0.9300
C11 C12 1.393(4)
C11 C14 1.481(3)
C12 C13 1.385(3)
C12 H12 0.9300
C13 H13 0.9300
C15 C20 1.385(4)
C15 C16 1.401(3)
C16 C17 1.380(4)
C16 H16 0.9300
C17 C18 1.380(4)
C17 H17 0.9300
C18 C19 1.381(4)
C18 H18 0.9300
C19 C20 1.384(4)
C19 H19 0.9300
C20 H20 0.9300
C21 C26 1.394(4)
C21 C22 1.399(3)
C22 C23 1.377(4)
C22 H22 0.9300
C23 C24 1.389(4)
C23 H23 0.9300
C24 C25 1.384(4)
C24 H24 0.9300
C25 C26 1.384(4)
C25 H25 0.9300
C26 H26 0.9300
C27 C28 1.395(4)
C27 C32 1.402(4)
C28 C29 1.387(4)
C28 H28 0.9300
C29 C30 1.378(4)
C29 H29 0.9300
C30 C31 1.381(4)
C30 H30 0.9300
C31 C32 1.385(4)
C31 H31 0.9300
C32 H32 0.9300
C33 C38 1.392(4)
C33 C34 1.394(4)
C34 C35 1.387(4)
C34 H34 0.9300
C35 C36 1.385(4)
C35 H35 0.9300
C36 C37 1.388(4)
C36 H36 0.9300
C37 C38 1.383(4)
C37 H37 0.9300
C38 H38 0.9300
C39 H39A 0.9600
C39 H39B 0.9600
C39 H39C 0.9600

loop_
_geom_torsion_atom_site_label_1
_geom_torsion_atom_site_label_2
_geom_torsion_atom_site_label_3
_geom_torsion_atom_site_label_4
_geom_torsion
N3 P1 N1 P2 -1.8(2)
O2 P1 N1 P2 -131.86(14)
O1 P1 N1 P2 128.00(14)
N2 P2 N1 P1 -3.4(2)
C21 P2 N1 P1 121.51(15)
C15 P2 N1 P1 -124.90(15)
N3 P3 N2 P2 5.58(19)
C27 P3 N2 P2 -116.91(15)
C33 P3 N2 P2 127.53(15)
N1 P2 N2 P3 1.33(19)
C21 P2 N2 P3 -123.45(15)
C15 P2 N2 P3 123.22(15)
N1 P1 N3 P3 9.5(2)
O2 P1 N3 P3 139.74(13)
O1 P1 N3 P3 -119.56(14)
N2 P3 N3 P1 -11.30(19)
C27 P3 N3 P1 111.38(15)
C33 P3 N3 P1 -134.76(14)
N3 P1 O1 C1 73.15(19)
N1 P1 O1 C1 -59.81(19)
O2 P1 O1 C1 -173.35(17)
N3 P1 O2 C8 -67.6(2)
N1 P1 O2 C8 65.8(2)
O1 P1 O2 C8 178.30(19)
P1 O1 C1 C6 -76.3(3)
P1 O1 C1 C2 106.6(2)
C6 C1 C2 C3 3.0(4)
O1 C1 C2 C3 -180.0(2)
C1 C2 C3 C4 0.4(4)
C2 C3 C4 C5 -3.0(4)
C2 C3 C4 C7 175.6(2)
C3 C4 C5 C6 2.4(4)
C7 C4 C5 C6 -176.2(2)
C4 C5 C6 C1 0.9(4)
C2 C1 C6 C5 -3.6(4)
O1 C1 C6 C5 179.4(2)
C5 C4 C7 O4 179.3(2)
C3 C4 C7 O4 0.7(4)
C5 C4 C7 O3 0.3(4)
C3 C4 C7 O3 -178.3(2)
P1 O2 C8 C9 -119.2(2)
P1 O2 C8 C13 68.3(3)
C13 C8 C9 C10 2.5(4)
O2 C8 C9 C10 -170.0(2)
C8 C9 C10 C11 -1.5(4)
C9 C10 C11 C12 -0.3(4)
C9 C10 C11 C14 178.9(2)
C10 C11 C12 C13 1.1(4)
C14 C11 C12 C13 -178.1(2)
C11 C12 C13 C8 0.0(4)
C9 C8 C13 C12 -1.8(4)
O2 C8 C13 C12 170.4(2)
C10 C11 C14 O5 -178.1(2)
C12 C11 C14 O5 1.0(4)
C10 C11 C14 O6 0.5(4)
C12 C11 C14 O6 179.7(2)
N2 P2 C15 C20 114.1(2)
N1 P2 C15 C20 -119.2(2)
C21 P2 C15 C20 -2.5(3)
N2 P2 C15 C16 -64.5(2)
N1 P2 C15 C16 62.2(2)
C21 P2 C15 C16 178.9(2)
C20 C15 C16 C17 -1.4(4)
P2 C15 C16 C17 177.3(2)
C15 C16 C17 C18 0.5(4)
C16 C17 C18 C19 0.8(4)
C17 C18 C19 C20 -1.3(5)
C18 C19 C20 C15 0.5(5)
C16 C15 C20 C19 0.9(4)
P2 C15 C20 C19 -177.7(2)
N2 P2 C21 C26 -26.3(2)
N1 P2 C21 C26 -154.99(19)
C15 P2 C21 C26 89.0(2)
N2 P2 C21 C22 158.39(19)
N1 P2 C21 C22 29.7(2)
C15 P2 C21 C22 -86.3(2)
C26 C21 C22 C23 -1.4(4)
P2 C21 C22 C23 173.99(19)
C21 C22 C23 C24 0.8(4)
C22 C23 C24 C25 0.4(4)
C23 C24 C25 C26 -1.1(4)
C24 C25 C26 C21 0.5(4)
C22 C21 C26 C25 0.7(4)
P2 C21 C26 C25 -174.61(19)
N2 P3 C27 C28 10.3(2)
N3 P3 C27 C28 -116.8(2)
C33 P3 C27 C28 128.5(2)
N2 P3 C27 C32 -175.68(19)
N3 P3 C27 C32 57.2(2)
C33 P3 C27 C32 -57.5(2)
C32 C27 C28 C29 -1.7(4)
P3 C27 C28 C29 172.31(19)
C27 C28 C29 C30 0.7(4)
C28 C29 C30 C31 0.6(4)
C29 C30 C31 C32 -1.0(4)
C30 C31 C32 C27 0.0(4)
C28 C27 C32 C31 1.3(4)
P3 C27 C32 C31 -172.8(2)
N2 P3 C33 C38 -141.6(2)
N3 P3 C33 C38 -14.4(2)
C27 P3 C33 C38 101.1(2)
N2 P3 C33 C34 38.0(2)
N3 P3 C33 C34 165.2(2)
C27 P3 C33 C34 -79.3(2)
C38 C33 C34 C35 -0.2(4)
P3 C33 C34 C35 -179.8(2)
C33 C34 C35 C36 2.1(4)
C34 C35 C36 C37 -2.4(4)
C35 C36 C37 C38 0.7(4)
C36 C37 C38 C33 1.3(4)
C34 C33 C38 C37 -1.6(4)
P3 C33 C38 C37 178.02(19)
